data_7113527
loop_
_publ_author_name
'Breunig, Hans Joachim'
'Ghesner, Mihaiela Emilia'
'Lork, Enno'

_publ_section_title
;
 Synthesis of a stibindolyl anion from trimesitylantimony and potassium
;
_journal_coden_ASTM CHCOFS
_journal_issue 2
_journal_name_full
;
 Chemical Communications (Cambridge, United Kingdom)
;
_journal_page_first 274
_journal_page_last 275
_journal_paper_doi 10.1039/b211177b
_journal_year 2003
_chemical_formula_sum 'C27 H41 K N3 Sb'
_chemical_formula_weight 568.48
_space_group_IT_number 14
_symmetry_cell_setting monoclinic
_symmetry_space_group_name_Hall '-P 2ybc'
_symmetry_space_group_name_H-M 'P 1 21/c 1'
_atom_sites_solution_hydrogens geom
_atom_sites_solution_primary direct
_atom_sites_solution_secondary difmap
_cell_angle_alpha 90.00
_cell_angle_beta 105.79(3)
_cell_angle_gamma 90.00
_cell_formula_units_Z 4
_cell_length_a 23.681(5)
_cell_length_b 9.641(2)
_cell_length_c 13.243(3)
_cell_measurement_reflns_used 800
_cell_measurement_temperature 173(2)
_cell_measurement_theta_max 26.13
_cell_measurement_theta_min 2.03
_cell_volume 2909.4(12)
_computing_cell_refinement 'STOE Cell'
_computing_data_collection 'STOE Expose'
_computing_data_reduction 'STOE Integrate'
_computing_molecular_graphics 'Siemens SHELXTL / DIAMOND'
_computing_publication_material 'SHELXL-97 (Sheldrick, 1997)'
_computing_structure_refinement 'SHELXL-97 (Sheldrick, 1997)'
_computing_structure_solution 'SHELXS-97 (Sheldrick, 1990)'
_diffrn_ambient_temperature 173(2)
_diffrn_measured_fraction_theta_full 0.998
_diffrn_measured_fraction_theta_max 0.998
_diffrn_measurement_device_type 'Stoe IPDS'
_diffrn_radiation_monochromator graphite
_diffrn_radiation_source 'fine-focus sealed tube'
_diffrn_radiation_type MoK\a
_diffrn_radiation_wavelength 0.71073
_diffrn_reflns_av_R_equivalents 0.1266
_diffrn_reflns_av_sigmaI/netI 0.0684
_diffrn_reflns_limit_h_max 28
_diffrn_reflns_limit_h_min -28
_diffrn_reflns_limit_k_max 11
_diffrn_reflns_limit_k_min -11
_diffrn_reflns_limit_l_max 15
_diffrn_reflns_limit_l_min -15
_diffrn_reflns_number 35681
_diffrn_reflns_theta_full 25.00
_diffrn_reflns_theta_max 25.00
_diffrn_reflns_theta_min 2.29
_diffrn_standards_decay_% 'random variation +/-2.0'
_exptl_absorpt_coefficient_mu 1.109
_exptl_absorpt_correction_type refdelf
_exptl_absorpt_process_details 'Stuart & Walker, Acta Cryst A (1983)'
_exptl_crystal_colour red-orange
_exptl_crystal_density_diffrn 1.298
_exptl_crystal_density_method 'not measured'
_exptl_crystal_description blocks
_exptl_crystal_F_000 1176
_exptl_crystal_size_max 0.40
_exptl_crystal_size_mid 0.30
_exptl_crystal_size_min 0.30
_refine_diff_density_max 0.747
_refine_diff_density_min -0.929
_refine_diff_density_rms 0.072
_refine_ls_extinction_method none
_refine_ls_goodness_of_fit_ref 0.923
_refine_ls_hydrogen_treatment refU
_refine_ls_matrix_type full
_refine_ls_number_parameters 301
_refine_ls_number_reflns 5123
_refine_ls_number_restraints 0
_refine_ls_restrained_S_all 0.923
_refine_ls_R_factor_all 0.0738
_refine_ls_R_factor_gt 0.0428
_refine_ls_shift/su_max 0.001
_refine_ls_shift/su_mean 0.000
_refine_ls_structure_factor_coef Fsqd
_refine_ls_weighting_details 'calc w=1/[\s^2^(Fo^2^)+(0.0450P)^2^+0.0000P] where P=(Fo^2^+2Fc^2^)/3'
_refine_ls_weighting_scheme calc
_refine_ls_wR_factor_gt 0.0908
_refine_ls_wR_factor_ref 0.0965
_reflns_number_gt 3324
_reflns_number_total 5123
_reflns_threshold_expression >2sigma(I)
_cod_duplicate_entry 7103940
_cod_data_source_file b211177b.txt
_cod_data_source_block COMPOUND_1
_cod_depositor_comments
;
The following automatic conversions were performed:

'_exptl_absorpt_correction_type' value 'refdelF' changed to 'refdelf'
according to
/usr/data/users/saulius/automatic-downloads/retrospective/RSC/lib/dictionaries/cif_core.dic
dictionary named 'cif_core.dic' version 2.4.2 from 2011-04-26.

Automatic conversion script
Id: cif_fix_values 2281 2013-09-26 08:29:07Z andrius 
;
_cod_original_cell_volume 2909.4(11)
_cod_original_sg_symbol_H-M P21/c
_cod_database_code 7113527

loop_
_symmetry_equiv_pos_as_xyz
'x, y, z'
'-x, y+1/2, -z+1/2'
'-x, -y, -z'
'x, -y-1/2, z-1/2'

loop_
_atom_site_label
_atom_site_type_symbol
_atom_site_fract_x
_atom_site_fract_y
_atom_site_fract_z
_atom_site_U_iso_or_equiv
_atom_site_adp_type
_atom_site_occupancy
_atom_site_symmetry_multiplicity
_atom_site_calc_flag
_atom_site_refinement_flags
Sb1 Sb 0.262002(15) 0.69720(4) 0.30825(2) 0.05220(12) Uani 1 1 d .
C1 C 0.2877(2) 0.8329(5) 0.4407(3) 0.0487(11) Uani 1 1 d .
C2 C 0.23977(19) 0.8945(5) 0.4610(3) 0.0457(10) Uani 1 1 d .
H2 H 0.2447 0.9552 0.5193 0.057(6) Uiso 1 1 calc R
C3 C 0.18189(19) 0.8669(5) 0.3938(3) 0.0424(10) Uani 1 1 d .
C4 C 0.17815(19) 0.7734(4) 0.3108(3) 0.0428(10) Uani 1 1 d .
C5 C 0.1232(2) 0.7449(5) 0.2390(3) 0.0479(11) Uani 1 1 d .
C6 C 0.0741(2) 0.8117(5) 0.2527(3) 0.0514(11) Uani 1 1 d .
H6 H 0.0372 0.7939 0.2041 0.057(6) Uiso 1 1 calc R
C7 C 0.0764(2) 0.9042(5) 0.3349(3) 0.0486(11) Uani 1 1 d .
C8 C 0.1304(2) 0.9318(5) 0.4045(3) 0.0439(11) Uani 1 1 d .
H8 H 0.1329 0.9955 0.4603 0.057(6) Uiso 1 1 calc R
C9 C 0.0211(2) 0.9724(7) 0.3481(4) 0.0674(15) Uani 1 1 d .
H9A H 0.0315 1.0391 0.4060 0.116(5) Uiso 1 1 calc R
H9B H -0.0049 0.9013 0.3637 0.116(5) Uiso 1 1 calc R
H9C H 0.0010 1.0206 0.2832 0.116(5) Uiso 1 1 calc R
C10 C 0.1188(2) 0.6472(6) 0.1492(4) 0.0596(13) Uani 1 1 d .
H10A H 0.0785 0.6471 0.1040 0.116(5) Uiso 1 1 d R
H10B H 0.1295 0.5534 0.1762 0.116(5) Uiso 1 1 d R
H10C H 0.1456 0.6773 0.1085 0.116(5) Uiso 1 1 d R
C11 C 0.3479(2) 0.8535(5) 0.5036(4) 0.0543(12) Uani 1 1 d .
C12 C 0.3607(2) 0.9094(6) 0.6053(4) 0.0569(13) Uani 1 1 d .
H12 H 0.3292 0.9360 0.6328 0.057(6) Uiso 1 1 calc R
C13 C 0.4182(2) 0.9273(6) 0.6672(4) 0.0682(15) Uani 1 1 d .
C14 C 0.4633(3) 0.8871(7) 0.6258(5) 0.0803(18) Uani 1 1 d .
H14 H 0.5026 0.8987 0.6671 0.057(6) Uiso 1 1 calc R
C15 C 0.4533(2) 0.8312(7) 0.5273(5) 0.0786(18) Uani 1 1 d .
C16 C 0.3959(2) 0.8155(6) 0.4666(5) 0.0676(14) Uani 1 1 d .
H16 H 0.3889 0.7779 0.3980 0.036(11) Uiso 1 1 calc R
C17 C 0.5043(3) 0.7856(8) 0.4849(7) 0.111(3) Uani 1 1 d .
H17A H 0.5393 0.8401 0.5186 0.116(5) Uiso 1 1 calc R
H17B H 0.4939 0.8006 0.4088 0.116(5) Uiso 1 1 calc R
H17C H 0.5124 0.6869 0.5000 0.116(5) Uiso 1 1 calc R
C18 C 0.4303(3) 0.9913(8) 0.7747(5) 0.0857(19) Uani 1 1 d .
H18A H 0.4559 0.9297 0.8263 0.116(5) Uiso 1 1 calc R
H18B H 0.3932 1.0046 0.7929 0.116(5) Uiso 1 1 calc R
H18C H 0.4497 1.0811 0.7749 0.116(5) Uiso 1 1 calc R
K1 K 0.23486(5) 0.59650(11) 0.55966(8) 0.0511(3) Uani 1 1 d .
N1 N 0.1253(2) 0.4494(5) 0.4919(3) 0.0645(12) Uani 1 1 d .
N2 N 0.2256(2) 0.3300(4) 0.6540(3) 0.0666(12) Uani 1 1 d .
N3 N 0.3365(2) 0.4264(6) 0.6095(5) 0.0870(16) Uani 1 1 d .
C19 C 0.1336(3) 0.3928(8) 0.3945(4) 0.0825(18) Uani 1 1 d .
H19A H 0.1016 0.3282 0.3634 0.116(5) Uiso 1 1 calc R
H19B H 0.1712 0.3436 0.4097 0.116(5) Uiso 1 1 calc R
H19C H 0.1336 0.4686 0.3452 0.116(5) Uiso 1 1 calc R
C20 C 0.0739(3) 0.5396(7) 0.4668(5) 0.0771(17) Uani 1 1 d .
H20A H 0.0390 0.4852 0.4329 0.116(5) Uiso 1 1 calc R
H20B H 0.0793 0.6132 0.4192 0.116(5) Uiso 1 1 calc R
H20C H 0.0691 0.5811 0.5315 0.116(5) Uiso 1 1 calc R
C21 C 0.1192(3) 0.3380(7) 0.5640(5) 0.0844(19) Uani 1 1 d .
H21A H 0.0863 0.2769 0.5277 0.101(8) Uiso 1 1 calc R
H21B H 0.1090 0.3797 0.6251 0.101(8) Uiso 1 1 calc R
C22 C 0.1738(3) 0.2510(7) 0.6029(5) 0.0838(18) Uani 1 1 d .
H22A H 0.1667 0.1811 0.6528 0.101(8) Uiso 1 1 calc R
H22B H 0.1812 0.2006 0.5426 0.101(8) Uiso 1 1 calc R
C23 C 0.2206(3) 0.3874(7) 0.7529(4) 0.091(2) Uani 1 1 d .
H23A H 0.1842 0.4407 0.7406 0.116(5) Uiso 1 1 calc R
H23B H 0.2542 0.4483 0.7825 0.116(5) Uiso 1 1 calc R
H23C H 0.2202 0.3117 0.8021 0.116(5) Uiso 1 1 calc R
C24 C 0.2788(3) 0.2462(7) 0.6689(6) 0.092(2) Uani 1 1 d .
H24A H 0.2754 0.1900 0.6049 0.101(8) Uiso 1 1 calc R
H24B H 0.2813 0.1813 0.7279 0.101(8) Uiso 1 1 calc R
C25 C 0.3341(3) 0.3285(8) 0.6909(6) 0.102(2) Uani 1 1 d .
H25A H 0.3388 0.3797 0.7575 0.101(8) Uiso 1 1 calc R
H25B H 0.3676 0.2637 0.7011 0.101(8) Uiso 1 1 calc R
C26 C 0.3875(3) 0.5130(10) 0.6453(8) 0.140(4) Uani 1 1 d .
H26A H 0.3851 0.5638 0.7081 0.116(5) Uiso 1 1 calc R
H26B H 0.3892 0.5790 0.5900 0.116(5) Uiso 1 1 calc R
H26C H 0.4228 0.4551 0.6622 0.116(5) Uiso 1 1 calc R
C27 C 0.3375(4) 0.3542(11) 0.5121(7) 0.134(4) Uani 1 1 d .
H27A H 0.3411 0.4224 0.4593 0.116(5) Uiso 1 1 calc R
H27B H 0.3011 0.3015 0.4857 0.116(5) Uiso 1 1 calc R
H27C H 0.3711 0.2907 0.5263 0.116(5) Uiso 1 1 calc R

loop_
_atom_site_aniso_label
_atom_site_aniso_U_11
_atom_site_aniso_U_22
_atom_site_aniso_U_33
_atom_site_aniso_U_23
_atom_site_aniso_U_13
_atom_site_aniso_U_12
Sb1 0.05766(19) 0.05373(19) 0.04941(18) 0.00096(18) 0.02169(13) 0.00851(19)
C1 0.060(3) 0.043(3) 0.046(2) 0.005(2) 0.019(2) 0.002(2)
C2 0.049(3) 0.044(3) 0.044(2) 0.005(2) 0.012(2) -0.001(2)
C3 0.047(3) 0.039(2) 0.041(2) 0.001(2) 0.011(2) 0.000(2)
C4 0.051(2) 0.039(3) 0.040(2) 0.001(2) 0.0163(19) 0.003(2)
C5 0.063(3) 0.042(2) 0.039(2) 0.000(2) 0.015(2) -0.004(2)
C6 0.050(3) 0.057(3) 0.042(2) 0.001(3) 0.0045(19) 0.001(3)
C7 0.048(3) 0.053(3) 0.044(2) 0.007(2) 0.011(2) 0.006(2)
C8 0.049(3) 0.043(3) 0.041(2) -0.002(2) 0.015(2) 0.003(2)
C9 0.054(3) 0.077(4) 0.066(3) -0.008(3) 0.009(3) 0.016(3)
C10 0.064(3) 0.066(3) 0.049(3) -0.011(3) 0.016(2) -0.003(3)
C11 0.052(3) 0.047(3) 0.067(3) 0.009(2) 0.021(2) 0.005(2)
C12 0.052(3) 0.055(3) 0.063(3) 0.006(3) 0.014(2) 0.007(3)
C13 0.054(3) 0.067(4) 0.076(4) 0.007(3) 0.003(3) 0.006(3)
C14 0.048(3) 0.080(4) 0.100(5) -0.009(4) 0.000(3) 0.001(3)
C15 0.050(3) 0.079(4) 0.110(5) -0.004(4) 0.025(3) -0.001(3)
C16 0.058(3) 0.066(4) 0.082(4) -0.012(3) 0.024(3) -0.003(3)
C17 0.056(3) 0.120(7) 0.163(7) -0.038(6) 0.038(4) -0.008(4)
C18 0.065(4) 0.095(5) 0.081(4) 0.008(4) -0.010(3) 0.006(4)
K1 0.0546(6) 0.0467(6) 0.0527(6) 0.0043(5) 0.0157(5) 0.0016(5)
N1 0.071(3) 0.066(3) 0.061(3) -0.004(2) 0.026(2) -0.011(2)
N2 0.102(4) 0.039(2) 0.059(2) -0.001(2) 0.022(2) -0.002(2)
N3 0.064(3) 0.087(4) 0.107(4) 0.033(3) 0.016(3) 0.022(3)
C19 0.088(4) 0.096(5) 0.065(3) -0.016(4) 0.024(3) -0.006(4)
C20 0.068(4) 0.085(5) 0.081(4) -0.012(3) 0.023(3) -0.008(3)
C21 0.101(5) 0.077(4) 0.084(4) -0.005(3) 0.039(4) -0.034(4)
C22 0.123(6) 0.045(3) 0.083(4) 0.004(3) 0.029(4) -0.008(4)
C23 0.151(7) 0.065(4) 0.066(4) -0.013(3) 0.045(4) -0.016(4)
C24 0.130(6) 0.055(4) 0.088(4) 0.015(3) 0.023(4) 0.015(4)
C25 0.100(5) 0.086(5) 0.105(5) 0.024(4) 0.001(4) 0.025(4)
C26 0.073(5) 0.127(8) 0.207(10) 0.067(8) 0.016(6) 0.013(5)
C27 0.113(6) 0.172(10) 0.128(7) 0.023(7) 0.054(5) 0.069(6)

loop_
_atom_type_symbol
_atom_type_description
_atom_type_scat_dispersion_real
_atom_type_scat_dispersion_imag
_atom_type_scat_source
C C 0.0033 0.0016 'International Tables Vol C Tables 4.2.6.8 and 6.1.1.4'
H H 0.0000 0.0000 'International Tables Vol C Tables 4.2.6.8 and 6.1.1.4'
K K 0.2009 0.2494 'International Tables Vol C Tables 4.2.6.8 and 6.1.1.4'
N N 0.0061 0.0033 'International Tables Vol C Tables 4.2.6.8 and 6.1.1.4'
Sb Sb -0.5866 1.5461 'International Tables Vol C Tables 4.2.6.8 and 6.1.1.4'

loop_
_geom_angle_atom_site_label_1
_geom_angle_atom_site_label_2
_geom_angle_atom_site_label_3
_geom_angle
_geom_angle_site_symmetry_3
C4 Sb1 C1 80.49(17) .
C4 Sb1 K1 71.55(11) .
C1 Sb1 K1 60.12(12) .
C4 Sb1 K1 83.86(11) 4_575
C1 Sb1 K1 109.75(12) 4_575
K1 Sb1 K1 154.41(3) 4_575
C2 C1 C11 124.2(4) .
C2 C1 Sb1 111.1(3) .
C11 C1 Sb1 124.7(3) .
C2 C1 K1 75.9(3) .
C11 C1 K1 105.5(3) .
Sb1 C1 K1 84.62(15) .
C1 C2 C3 119.8(4) .
C1 C2 K1 79.3(3) .
C3 C2 K1 87.2(3) .
C4 C3 C8 119.4(4) .
C4 C3 C2 116.7(4) .
C8 C3 C2 123.9(4) .
C4 C3 K1 87.0(3) .
C8 C3 K1 116.7(3) .
C2 C3 K1 67.9(2) .
C3 C4 C5 120.1(4) .
C3 C4 Sb1 111.9(3) .
C5 C4 Sb1 127.9(3) .
C6 C5 C4 118.2(4) .
C6 C5 C10 121.2(4) .
C4 C5 C10 120.5(4) .
C5 C6 C7 123.0(4) .
C8 C7 C6 118.3(4) .
C8 C7 C9 120.7(4) .
C6 C7 C9 121.0(4) .
C7 C8 C3 121.0(4) .
C16 C11 C12 116.7(5) .
C16 C11 C1 121.6(5) .
C12 C11 C1 121.7(4) .
C13 C12 C11 122.2(5) .
C14 C13 C12 117.9(5) .
C14 C13 C18 121.4(5) .
C12 C13 C18 120.7(5) .
C15 C14 C13 122.4(5) .
C14 C15 C16 118.9(5) .
C14 C15 C17 120.9(6) .
C16 C15 C17 120.2(6) .
C15 C16 C11 121.9(5) .
N3 K1 N1 115.05(17) .
N3 K1 N2 62.94(16) .
N1 K1 N2 61.89(14) .
N3 K1 C2 119.71(15) .
N1 K1 C2 116.68(13) .
N2 K1 C2 177.04(13) .
N3 K1 C1 96.03(15) .
N1 K1 C1 129.45(13) .
N2 K1 C1 158.11(13) .
C2 K1 C1 24.82(11) .
N3 K1 C3 136.85(14) .
N1 K1 C3 91.90(12) .
N2 K1 C3 153.79(13) .
C2 K1 C3 24.91(11) .
C1 K1 C3 42.94(11) .
N3 K1 Sb1 90.97(12) .
N1 K1 Sb1 102.24(9) .
N2 K1 Sb1 132.54(9) .
C2 K1 Sb1 49.83(8) .
C1 K1 Sb1 35.27(8) .
C3 K1 Sb1 48.93(7) .
N3 K1 Sb1 99.82(13) 4_576
N1 K1 Sb1 117.37(9) 4_576
N2 K1 Sb1 96.16(9) 4_576
C2 K1 Sb1 82.20(9) 4_576
C1 K1 Sb1 93.31(9) 4_576
C3 K1 Sb1 96.03(8) 4_576
Sb1 K1 Sb1 128.51(3) 4_576
C20 N1 C19 109.0(5) .
C20 N1 C21 111.2(5) .
C19 N1 C21 111.1(5) .
C20 N1 K1 113.7(3) .
C19 N1 K1 97.6(3) .
C21 N1 K1 113.4(4) .
C22 N2 C23 110.8(5) .
C22 N2 C24 111.2(5) .
C23 N2 C24 111.4(5) .
C22 N2 K1 114.8(3) .
C23 N2 K1 94.9(3) .
C24 N2 K1 112.6(4) .
C26 N3 C25 109.4(6) .
C26 N3 C27 110.5(7) .
C25 N3 C27 111.0(7) .
C26 N3 K1 108.9(5) .
C25 N3 K1 110.4(4) .
C27 N3 K1 106.6(4) .
N1 C21 C22 113.6(5) .
N2 C22 C21 114.0(5) .
N2 C24 C25 114.3(6) .
N3 C25 C24 114.3(6) .

loop_
_geom_bond_atom_site_label_1
_geom_bond_atom_site_label_2
_geom_bond_distance
_geom_bond_site_symmetry_2
Sb1 C4 2.126(4) .
Sb1 C1 2.139(5) .
Sb1 K1 3.6886(13) .
Sb1 K1 3.7490(13) 4_575
C1 C2 1.372(6) .
C1 C11 1.454(7) .
C1 K1 3.212(5) .
C2 C3 1.442(6) .
C2 K1 3.171(5) .
C3 C4 1.405(6) .
C3 C8 1.411(6) .
C3 K1 3.419(5) .
C4 C5 1.414(6) .
C5 C6 1.384(6) .
C5 C10 1.498(7) .
C6 C7 1.396(7) .
C7 C8 1.385(6) .
C7 C9 1.517(7) .
C11 C16 1.405(7) .
C11 C12 1.405(7) .
C12 C13 1.395(7) .
C13 C14 1.383(8) .
C13 C18 1.505(8) .
C14 C15 1.371(8) .
C15 C16 1.386(8) .
C15 C17 1.529(8) .
K1 N3 2.837(5) .
K1 N1 2.878(5) .
K1 N2 2.891(4) .
K1 Sb1 3.7490(13) 4_576
N1 C20 1.457(7) .
N1 C19 1.462(7) .
N1 C21 1.470(7) .
N2 C22 1.446(8) .
N2 C23 1.456(7) .
N2 C24 1.464(8) .
N3 C26 1.438(9) .
N3 C25 1.446(9) .
N3 C27 1.472(10) .
C21 C22 1.509(9) .
C24 C25 1.490(10) .

loop_
_geom_torsion_atom_site_label_1
_geom_torsion_atom_site_label_2
_geom_torsion_atom_site_label_3
_geom_torsion_atom_site_label_4
_geom_torsion
_geom_torsion_site_symmetry_1
_geom_torsion_site_symmetry_4
C4 Sb1 C1 C2 1.5(3) . .
K1 Sb1 C1 C2 -72.6(3) . .
K1 Sb1 C1 C2 81.4(3) 4_575 .
C4 Sb1 C1 C11 179.3(4) . .
K1 Sb1 C1 C11 105.2(4) . .
K1 Sb1 C1 C11 -100.8(4) 4_575 .
C4 Sb1 C1 K1 74.11(14) . .
K1 Sb1 C1 K1 154.01(5) 4_575 .
C11 C1 C2 C3 -179.9(4) . .
Sb1 C1 C2 C3 -2.0(5) . .
K1 C1 C2 C3 -80.5(4) . .
C11 C1 C2 K1 -99.4(4) . .
Sb1 C1 C2 K1 78.4(2) . .
C1 C2 C3 C4 1.5(6) . .
K1 C2 C3 C4 -74.5(4) . .
C1 C2 C3 C8 -175.9(4) . .
K1 C2 C3 C8 108.2(4) . .
C1 C2 C3 K1 76.0(4) . .
C8 C3 C4 C5 -0.1(6) . .
C2 C3 C4 C5 -177.6(4) . .
K1 C3 C4 C5 119.1(4) . .
C8 C3 C4 Sb1 177.4(3) . .
C2 C3 C4 Sb1 -0.1(5) . .
K1 C3 C4 Sb1 -63.4(2) . .
C1 Sb1 C4 C3 -0.7(3) . .
K1 Sb1 C4 C3 60.8(3) . .
K1 Sb1 C4 C3 -112.0(3) 4_575 .
C1 Sb1 C4 C5 176.5(4) . .
K1 Sb1 C4 C5 -122.0(4) . .
K1 Sb1 C4 C5 65.2(4) 4_575 .
C3 C4 C5 C6 0.3(7) . .
Sb1 C4 C5 C6 -176.7(3) . .
C3 C4 C5 C10 179.0(4) . .
Sb1 C4 C5 C10 1.9(6) . .
C4 C5 C6 C7 -0.9(7) . .
C10 C5 C6 C7 -179.5(5) . .
C5 C6 C7 C8 1.2(7) . .
C5 C6 C7 C9 -178.6(5) . .
C6 C7 C8 C3 -0.9(7) . .
C9 C7 C8 C3 178.8(5) . .
C4 C3 C8 C7 0.4(7) . .
C2 C3 C8 C7 177.7(4) . .
K1 C3 C8 C7 -102.1(4) . .
C2 C1 C11 C16 -164.8(5) . .
Sb1 C1 C11 C16 17.7(7) . .
K1 C1 C11 C16 111.9(5) . .
C2 C1 C11 C12 16.8(8) . .
Sb1 C1 C11 C12 -160.8(4) . .
K1 C1 C11 C12 -66.5(5) . .
C16 C11 C12 C13 0.2(8) . .
C1 C11 C12 C13 178.7(5) . .
C11 C12 C13 C14 -0.4(9) . .
C11 C12 C13 C18 178.3(5) . .
C12 C13 C14 C15 0.0(10) . .
C18 C13 C14 C15 -178.7(6) . .
C13 C14 C15 C16 0.6(10) . .
C13 C14 C15 C17 -178.9(7) . .
C14 C15 C16 C11 -0.8(9) . .
C17 C15 C16 C11 178.7(6) . .
C12 C11 C16 C15 0.4(8) . .
C1 C11 C16 C15 -178.1(5) . .
C1 C2 K1 N3 18.9(3) . .
C3 C2 K1 N3 140.0(3) . .
C1 C2 K1 N1 -127.4(3) . .
C3 C2 K1 N1 -6.4(3) . .
C1 C2 K1 N2 172(2) . .
C3 C2 K1 N2 -67(3) . .
C3 C2 K1 C1 121.0(4) . .
C1 C2 K1 C3 -121.0(4) . .
C1 C2 K1 Sb1 -43.9(2) . .
C3 C2 K1 Sb1 77.1(2) . .
C1 C2 K1 Sb1 115.8(3) . 4_576
C3 C2 K1 Sb1 -123.1(3) . 4_576
C2 C1 K1 N3 -163.6(3) . .
C11 C1 K1 N3 -41.5(3) . .
Sb1 C1 K1 N3 83.12(18) . .
C2 C1 K1 N1 66.8(3) . .
C11 C1 K1 N1 -171.1(3) . .
Sb1 C1 K1 N1 -46.5(2) . .
C2 C1 K1 N2 -178.9(3) . .
C11 C1 K1 N2 -56.8(5) . .
Sb1 C1 K1 N2 67.8(4) . .
C11 C1 K1 C2 122.1(4) . .
Sb1 C1 K1 C2 -113.3(3) . .
C2 C1 K1 C3 32.0(3) . .
C11 C1 K1 C3 154.1(4) . .
Sb1 C1 K1 C3 -81.34(18) . .
C2 C1 K1 Sb1 113.3(3) . .
C11 C1 K1 Sb1 -124.6(4) . .
C2 C1 K1 Sb1 -63.3(3) . 4_576
C11 C1 K1 Sb1 58.8(3) . 4_576
Sb1 C1 K1 Sb1 -176.63(12) . 4_576
C4 C3 K1 N3 65.7(3) . .
C8 C3 K1 N3 -172.8(3) . .
C2 C3 K1 N3 -54.8(3) . .
C4 C3 K1 N1 -65.3(3) . .
C8 C3 K1 N1 56.3(3) . .
C2 C3 K1 N1 174.3(3) . .
C4 C3 K1 N2 -65.7(4) . .
C8 C3 K1 N2 55.9(5) . .
C2 C3 K1 N2 173.8(3) . .
C4 C3 K1 C2 120.4(4) . .
C8 C3 K1 C2 -118.0(4) . .
C4 C3 K1 C1 88.6(3) . .
C8 C3 K1 C1 -149.8(4) . .
C2 C3 K1 C1 -31.9(2) . .
C4 C3 K1 Sb1 39.4(2) . .
C8 C3 K1 Sb1 160.9(4) . .
C2 C3 K1 Sb1 -81.1(3) . .
C4 C3 K1 Sb1 177.0(2) . 4_576
C8 C3 K1 Sb1 -61.5(3) . 4_576
C2 C3 K1 Sb1 56.5(3) . 4_576
C4 Sb1 K1 N3 171.44(18) . .
C1 Sb1 K1 N3 -99.1(2) . .
K1 Sb1 K1 N3 -171.78(14) 4_575 .
C4 Sb1 K1 N1 55.53(16) . .
C1 Sb1 K1 N1 145.01(18) . .
K1 Sb1 K1 N1 72.31(11) 4_575 .
C4 Sb1 K1 N2 118.46(19) . .
C1 Sb1 K1 N2 -152.1(2) . .
K1 Sb1 K1 N2 135.23(14) 4_575 .
C4 Sb1 K1 C2 -59.18(16) . .
C1 Sb1 K1 C2 30.30(18) . .
K1 Sb1 K1 C2 -42.40(12) 4_575 .
C4 Sb1 K1 C1 -89.47(19) . .
K1 Sb1 K1 C1 -72.70(16) 4_575 .
C4 Sb1 K1 C3 -26.19(16) . .
C1 Sb1 K1 C3 63.29(18) . .
K1 Sb1 K1 C3 -9.41(12) 4_575 .
C4 Sb1 K1 Sb1 -85.17(13) . 4_576
C1 Sb1 K1 Sb1 4.31(15) . 4_576
K1 Sb1 K1 Sb1 -68.39(9) 4_575 4_576
N3 K1 N1 C20 -179.9(3) . .
N2 K1 N1 C20 145.0(4) . .
C2 K1 N1 C20 -32.1(4) . .
C1 K1 N1 C20 -57.6(4) . .
C3 K1 N1 C20 -34.7(4) . .
Sb1 K1 N1 C20 -83.0(3) . .
Sb1 K1 N1 C20 63.1(4) 4_576 .
N3 K1 N1 C19 -65.2(4) . .
N2 K1 N1 C19 -100.3(4) . .
C2 K1 N1 C19 82.7(4) . .
C1 K1 N1 C19 57.1(4) . .
C3 K1 N1 C19 80.0(4) . .
Sb1 K1 N1 C19 31.7(4) . .
Sb1 K1 N1 C19 177.8(3) 4_576 .
N3 K1 N1 C21 51.8(4) . .
N2 K1 N1 C21 16.7(4) . .
C2 K1 N1 C21 -160.3(4) . .
C1 K1 N1 C21 174.1(3) . .
C3 K1 N1 C21 -163.0(4) . .
Sb1 K1 N1 C21 148.7(4) . .
Sb1 K1 N1 C21 -65.2(4) 4_576 .
N3 K1 N2 C22 -133.2(4) . .
N1 K1 N2 C22 11.1(4) . .
C2 K1 N2 C22 73(3) . .
C1 K1 N2 C22 -116.0(5) . .
C3 K1 N2 C22 11.6(5) . .
Sb1 K1 N2 C22 -69.5(4) . .
Sb1 K1 N2 C22 128.9(4) 4_576 .
N3 K1 N2 C23 111.1(4) . .
N1 K1 N2 C23 -104.6(4) . .
C2 K1 N2 C23 -43(3) . .
C1 K1 N2 C23 128.4(4) . .
C3 K1 N2 C23 -104.0(4) . .
Sb1 K1 N2 C23 174.9(3) . .
Sb1 K1 N2 C23 13.2(4) 4_576 .
N3 K1 N2 C24 -4.5(4) . .
N1 K1 N2 C24 139.8(4) . .
C2 K1 N2 C24 -158(2) . .
C1 K1 N2 C24 12.7(6) . .
C3 K1 N2 C24 140.3(4) . .
Sb1 K1 N2 C24 59.2(4) . .
Sb1 K1 N2 C24 -102.4(4) 4_576 .
N1 K1 N3 C26 -178.0(5) . .
N2 K1 N3 C26 -143.4(6) . .
C2 K1 N3 C26 35.1(6) . .
C1 K1 N3 C26 43.0(5) . .
C3 K1 N3 C26 58.5(6) . .
Sb1 K1 N3 C26 78.0(5) . .
Sb1 K1 N3 C26 -51.5(5) 4_576 .
N1 K1 N3 C25 -57.9(5) . .
N2 K1 N3 C25 -23.3(5) . .
C2 K1 N3 C25 155.2(5) . .
C1 K1 N3 C25 163.1(5) . .
C3 K1 N3 C25 178.6(4) . .
Sb1 K1 N3 C25 -161.9(5) . .
Sb1 K1 N3 C25 68.7(5) 4_576 .
N1 K1 N3 C27 62.7(5) . .
N2 K1 N3 C27 97.4(5) . .
C2 K1 N3 C27 -84.1(5) . .
C1 K1 N3 C27 -76.2(5) . .
C3 K1 N3 C27 -60.8(6) . .
Sb1 K1 N3 C27 -41.3(5) . .
Sb1 K1 N3 C27 -170.7(5) 4_576 .
C20 N1 C21 C22 -173.3(5) . .
C19 N1 C21 C22 65.1(7) . .
K1 N1 C21 C22 -43.7(6) . .
C23 N2 C22 C21 68.0(7) . .
C24 N2 C22 C21 -167.5(5) . .
K1 N2 C22 C21 -38.1(6) . .
N1 C21 C22 N2 56.3(7) . .
C22 N2 C24 C25 162.7(6) . .
C23 N2 C24 C25 -73.1(7) . .
K1 N2 C24 C25 32.2(7) . .
C26 N3 C25 C24 171.9(7) . .
C27 N3 C25 C24 -65.9(8) . .
K1 N3 C25 C24 52.0(8) . .
N2 C24 C25 N3 -59.4(9) . .
